data_7214745
loop_
_publ_author_name
'Wang, Shu-Ju'
'Tian, Yan-Wen'
'Xiong, Gang'
'You, Li-Xin'
'Ding, Fu'
'Guo, Mei-Yan'
'Gao, En-Jun'
'Smet, Philippe F.'
'Poelman, Dirk'
'Xiao, Lin-Jiu'
'Sun, Ya-Guang'

_publ_section_title
;
 Hydrothermal synthesis, crystal structure and properties of
 three-dimensional Co(ii)-4f heterometallic--organic frameworks
;
_journal_issue 24
_journal_name_full CrystEngComm
_journal_page_first 8689
_journal_paper_doi 10.1039/c2ce26082d
_journal_volume 14
_journal_year 2012
_chemical_formula_sum 'C18 H24 Co Eu2 N4 O24 S2'
_chemical_formula_weight 1107.38
_chemical_name_systematic
;
?
;
_space_group_IT_number 15
_symmetry_cell_setting monoclinic
_symmetry_space_group_name_Hall '-C 2yc'
_symmetry_space_group_name_H-M 'C 1 2/c 1'
_atom_sites_solution_hydrogens geom
_atom_sites_solution_primary direct
_atom_sites_solution_secondary difmap
_audit_creation_method SHELXL-97
_cell_angle_alpha 90.00
_cell_angle_beta 101.989(16)
_cell_angle_gamma 90.00
_cell_formula_units_Z 4
_cell_length_a 22.434(19)
_cell_length_b 8.783(7)
_cell_length_c 15.504(12)
_cell_measurement_reflns_used 3522
_cell_measurement_temperature 293(2)
_cell_measurement_theta_max 27.88
_cell_measurement_theta_min 2.50
_cell_volume 2988(4)
_computing_cell_refinement 'Bruker XSCANS'
_computing_data_collection 'Bruker XSCANS'
_computing_data_reduction 'Bruker SHELXTL'
_computing_molecular_graphics 'Bruker SHELXTL'
_computing_publication_material 'Bruker SHELXTL'
_computing_structure_refinement 'SHELXL-97 (Sheldrick, 1997)'
_computing_structure_solution 'SHELXS-97 (Sheldrick, 1990)'
_diffrn_ambient_temperature 293(2)
_diffrn_detector_area_resol_mean 0
_diffrn_measured_fraction_theta_full 0.983
_diffrn_measured_fraction_theta_max 0.983
_diffrn_measurement_device_type 'Bruker P4'
_diffrn_measurement_method '\w scans'
_diffrn_radiation_monochromator graphite
_diffrn_radiation_source 'fine-focus sealed tube'
_diffrn_radiation_type MoK\a
_diffrn_radiation_wavelength 0.71073
_diffrn_reflns_av_R_equivalents 0.0493
_diffrn_reflns_av_sigmaI/netI 0.0471
_diffrn_reflns_limit_h_max 29
_diffrn_reflns_limit_h_min -27
_diffrn_reflns_limit_k_max 11
_diffrn_reflns_limit_k_min -11
_diffrn_reflns_limit_l_max 18
_diffrn_reflns_limit_l_min -20
_diffrn_reflns_number 14562
_diffrn_reflns_theta_full 27.88
_diffrn_reflns_theta_max 27.88
_diffrn_reflns_theta_min 2.50
_diffrn_standards_decay_% 0
_diffrn_standards_interval_count 0
_diffrn_standards_interval_time 0
_diffrn_standards_number 0
_exptl_absorpt_coefficient_mu 4.947
_exptl_absorpt_correction_T_max 0.4378
_exptl_absorpt_correction_T_min 0.3093
_exptl_absorpt_correction_type multi-scan
_exptl_absorpt_process_details SADABS
_exptl_crystal_colour 0
_exptl_crystal_density_diffrn 2.461
_exptl_crystal_density_method 'not measured'
_exptl_crystal_description 0
_exptl_crystal_F_000 2148
_exptl_crystal_size_max 0.31
_exptl_crystal_size_mid 0.20
_exptl_crystal_size_min 0.20
_refine_diff_density_max 0.824
_refine_diff_density_min -0.722
_refine_diff_density_rms 0.123
_refine_ls_extinction_method none
_refine_ls_goodness_of_fit_ref 0.900
_refine_ls_hydrogen_treatment none
_refine_ls_matrix_type full
_refine_ls_number_parameters 271
_refine_ls_number_reflns 3522
_refine_ls_number_restraints 186
_refine_ls_restrained_S_all 0.904
_refine_ls_R_factor_all 0.0317
_refine_ls_R_factor_gt 0.0261
_refine_ls_shift/su_max 0.001
_refine_ls_shift/su_mean 0.000
_refine_ls_structure_factor_coef Fsqd
_refine_ls_weighting_details 'calc w=1/[\s^2^(Fo^2^)+(0.0247P)^2^+0.0000P] where P=(Fo^2^+2Fc^2^)/3'
_refine_ls_weighting_scheme calc
_refine_ls_wR_factor_gt 0.0559
_refine_ls_wR_factor_ref 0.0572
_reflns_number_gt 2687
_reflns_number_total 3522
_reflns_threshold_expression >2sigma(I)
_cod_data_source_file c2ce26082d.txt
_cod_data_source_block 2
_cod_depositor_comments
;
The following automatic conversions were performed:

'_symmetry_cell_setting' value 'Monoclinic' changed to 'monoclinic'
according to
/usr/data/users/saulius/automatic-downloads/retrospective/RSC/lib/dictionaries/cif_core.dic
dictionary named 'cif_core.dic' version 2.4.2 from
2011-04-26.

'_exptl_absorpt_correction_type' value 'MULTI-SCAN'
changed to 'multi-scan' according to
/usr/data/users/saulius/automatic-downloads/retrospective/RSC/lib/dictionaries/cif_core.dic
dictionary named 'cif_core.dic' version 2.4.2 from 2011-04-26.

Automatic conversion script
Id: cif_fix_values 2281 2013-09-26 08:29:07Z andrius 
;
_cod_original_sg_symbol_H-M C2/c
_cod_database_code 7214745

loop_
_symmetry_equiv_pos_as_xyz
'x, y, z'
'-x, y, -z+1/2'
'x+1/2, y+1/2, z'
'-x+1/2, y+1/2, -z+1/2'
'-x, -y, -z'
'x, -y, z-1/2'
'-x+1/2, -y+1/2, -z'
'x+1/2, -y+1/2, z-1/2'

loop_
_atom_site_label
_atom_site_type_symbol
_atom_site_fract_x
_atom_site_fract_y
_atom_site_fract_z
_atom_site_U_iso_or_equiv
_atom_site_adp_type
_atom_site_occupancy
_atom_site_symmetry_multiplicity
_atom_site_calc_flag
_atom_site_refinement_flags
_atom_site_disorder_assembly
_atom_site_disorder_group
Eu1 Eu 0.747067(8) -0.14374(2) 0.383139(13) 0.02897(7) Uani 1 1 d U . .
Co2 Co 0.5000 0.19972(8) 0.2500 0.02801(16) Uani 1 2 d SU . .
S3 S 0.85034(4) -0.03513(11) 0.58621(6) 0.0316(2) Uani 1 1 d U . .
O4 O 0.68810(14) -0.1476(3) 0.64209(19) 0.0472(8) Uani 1 1 d U . .
O12 O 0.59502(11) 0.2139(3) 0.27355(17) 0.0363(6) Uani 1 1 d U . .
H12A H 0.6057 0.3063 0.2830 0.054 Uiso 1 1 d R . .
H12B H 0.6074 0.1814 0.2286 0.054 Uiso 1 1 d R . .
O1 O 0.64651(13) 0.0694(3) 0.78293(18) 0.0477(8) Uani 1 1 d U . .
O3 O 0.70284(12) -0.1212(3) 0.50635(19) 0.0468(8) Uani 1 1 d U . .
O7' O 0.9134(5) -0.075(3) 0.6264(10) 0.028(3) Uani 0.47(5) 1 d PU A 2
C1 C 0.46234(16) 0.2922(4) 0.4174(2) 0.0301(8) Uani 1 1 d U . .
H1 H 0.4277 0.3344 0.3819 0.036 Uiso 1 1 d R . .
O5' O 0.8343(5) -0.100(3) 0.4942(7) 0.027(3) Uani 0.51(6) 1 d PU A 2
N2 N 0.47873(13) 0.3174(3) 0.5049(2) 0.0308(7) Uani 1 1 d U . .
H2 H 0.4597 0.3732 0.5360 0.037 Uiso 1 1 d R . .
O8 O 0.83102(13) 0.1171(3) 0.6029(2) 0.0496(8) Uani 1 1 d U A .
O2 O 0.71292(12) 0.1827(4) 0.72274(19) 0.0565(9) Uani 1 1 d U . .
N1 N 0.50032(13) 0.2019(3) 0.3866(2) 0.0287(7) Uani 1 1 d U . .
C2 C 0.53186(15) 0.2359(4) 0.5354(2) 0.0274(8) Uani 1 1 d U . .
C3 C 0.54461(16) 0.1621(4) 0.4615(2) 0.0274(8) Uani 1 1 d U A .
C6 C 0.61838(16) 0.1252(4) 0.6279(2) 0.0268(8) Uani 1 1 d U . .
C9 C 0.67703(18) -0.0805(5) 0.5688(3) 0.0371(9) Uani 1 1 d U . .
O6' O 0.8102(9) -0.1332(14) 0.6418(9) 0.029(2) Uani 0.47(5) 1 d PU . 2
C4 C 0.59403(16) 0.0622(4) 0.4705(2) 0.0309(8) Uani 1 1 d U . .
H4 H 0.6025 0.0101 0.4222 0.037 Uiso 1 1 d R A .
C5 C 0.63011(15) 0.0427(4) 0.5546(2) 0.0282(8) Uani 1 1 d U A .
C8 C 0.66190(17) 0.1227(4) 0.7163(3) 0.0290(8) Uani 1 1 d U . .
O9 O 0.81846(14) -0.0205(3) 0.30396(18) 0.0499(8) Uani 1 1 d U A .
H9A H 0.8148 0.0792 0.3049 0.075 Uiso 1 1 d R . .
H9B H 0.8110 -0.0498 0.2485 0.075 Uiso 1 1 d R . .
C7 C 0.56880(15) 0.2229(4) 0.6187(2) 0.0275(8) Uani 1 1 d U . .
H7 H 0.5607 0.2773 0.6665 0.033 Uiso 1 1 d R . .
O10' O 0.7328(3) 0.1354(6) 0.3713(4) 0.0327(15) Uani 0.499(5) 1 d PU A 1
H10' H 0.7596 0.1732 0.3462 0.049 Uiso 0.499(5) 1 d PR A 1
H10 H 0.7363 0.1741 0.4225 0.049 Uiso 0.499(5) 1 d PR A 1
O10 O 0.7437(3) 0.1188(7) 0.4245(4) 0.0404(18) Uani 0.499(5) 1 d PU A 2
H10B H 0.7186 0.1361 0.4638 0.061 Uiso 0.499(5) 1 d PR A 2
H10A H 0.7296 0.1819 0.3770 0.061 Uiso 0.499(5) 1 d PR A 2
O5 O 0.8337(5) -0.038(4) 0.4873(7) 0.026(3) Uani 0.49(6) 1 d PU A 1
O7 O 0.9197(5) -0.020(3) 0.6082(10) 0.031(3) Uani 0.53(5) 1 d PU A 1
O6 O 0.8290(9) -0.1525(15) 0.6283(8) 0.029(3) Uani 0.53(5) 1 d PU . 1
O13 O 0.5000 -0.0407(5) 0.2500 0.0717(15) Uani 1 2 d SU . .
H13A H 0.4647 -0.0769 0.2376 0.086 Uiso 1 1 d R . .
O11 O 0.5000 0.4389(4) 0.2500 0.0489(11) Uani 1 2 d SU . .
H11A H 0.4792 0.4947 0.2122 0.059 Uiso 1 1 d R . .

loop_
_atom_site_aniso_label
_atom_site_aniso_U_11
_atom_site_aniso_U_22
_atom_site_aniso_U_33
_atom_site_aniso_U_23
_atom_site_aniso_U_13
_atom_site_aniso_U_12
Eu1 0.02965(11) 0.03043(10) 0.02440(11) -0.00342(8) 0.00002(8) 0.00583(8)
Co2 0.0280(4) 0.0276(3) 0.0269(4) 0.000 0.0023(3) 0.000
S3 0.0266(4) 0.0406(5) 0.0259(5) -0.0060(4) 0.0017(4) 0.0043(4)
O4 0.065(2) 0.0424(16) 0.0280(16) -0.0060(13) -0.0056(15) 0.0290(14)
O12 0.0331(14) 0.0430(15) 0.0327(16) 0.0026(13) 0.0064(12) 0.0038(12)
O1 0.0609(19) 0.0531(18) 0.0257(15) 0.0047(14) 0.0012(14) -0.0272(15)
O3 0.0333(15) 0.067(2) 0.0368(17) -0.0208(15) -0.0006(13) 0.0144(13)
O7' 0.023(3) 0.033(6) 0.027(4) -0.003(4) 0.004(3) -0.001(3)
C1 0.0266(18) 0.0336(19) 0.027(2) 0.0011(16) -0.0009(16) 0.0020(15)
O5' 0.030(3) 0.025(8) 0.025(3) -0.003(4) 0.003(2) 0.005(4)
N2 0.0290(16) 0.0309(16) 0.0305(18) -0.0014(14) 0.0016(14) 0.0052(13)
O8 0.0386(16) 0.0299(15) 0.069(2) -0.0019(14) -0.0142(15) 0.0018(12)
O2 0.0302(15) 0.113(3) 0.0255(16) 0.0071(17) 0.0036(13) -0.0167(16)
N1 0.0264(15) 0.0310(15) 0.0266(17) -0.0006(13) 0.0005(13) 0.0020(13)
C2 0.0260(18) 0.0266(18) 0.029(2) 0.0012(15) 0.0044(15) 0.0016(14)
C3 0.0244(17) 0.0301(19) 0.0271(19) 0.0020(15) 0.0038(15) -0.0015(14)
C6 0.0262(17) 0.0285(18) 0.0252(19) 0.0025(15) 0.0045(15) -0.0013(14)
C9 0.036(2) 0.042(2) 0.028(2) -0.0119(19) -0.0040(17) 0.0088(18)
O6' 0.030(5) 0.031(4) 0.028(4) 0.000(3) 0.013(4) -0.004(3)
C4 0.0323(19) 0.034(2) 0.027(2) 0.0009(16) 0.0064(16) 0.0045(16)
C5 0.0281(18) 0.0314(19) 0.0245(19) 0.0004(15) 0.0039(16) 0.0029(15)
C8 0.0320(19) 0.0270(18) 0.029(2) -0.0025(15) 0.0087(16) 0.0061(15)
O9 0.082(2) 0.0393(16) 0.0304(16) 0.0047(13) 0.0167(16) 0.0070(16)
C7 0.0265(17) 0.0292(19) 0.027(2) -0.0024(15) 0.0057(15) -0.0006(14)
O10' 0.041(3) 0.024(3) 0.031(3) -0.002(3) 0.003(3) -0.008(2)
O10 0.040(3) 0.031(3) 0.050(4) 0.000(3) 0.007(3) 0.005(2)
O5 0.028(3) 0.025(8) 0.022(3) -0.004(4) -0.001(3) -0.004(4)
O7 0.028(3) 0.036(6) 0.029(4) -0.003(4) 0.003(3) 0.000(3)
O6 0.032(6) 0.035(4) 0.019(4) -0.001(3) 0.003(3) -0.012(4)
O13 0.126(4) 0.035(2) 0.070(3) 0.000 0.060(3) 0.000
O11 0.060(3) 0.029(2) 0.044(3) 0.000 -0.022(2) 0.000

loop_
_atom_type_symbol
_atom_type_description
_atom_type_scat_dispersion_real
_atom_type_scat_dispersion_imag
_atom_type_scat_source
C C 0.0033 0.0016 'International Tables Vol C Tables 4.2.6.8 and 6.1.1.4'
H H 0.0000 0.0000 'International Tables Vol C Tables 4.2.6.8 and 6.1.1.4'
Co Co 0.3494 0.9721 'International Tables Vol C Tables 4.2.6.8 and 6.1.1.4'
Eu Eu -0.1578 3.6682 'International Tables Vol C Tables 4.2.6.8 and 6.1.1.4'
N N 0.0061 0.0033 'International Tables Vol C Tables 4.2.6.8 and 6.1.1.4'
O O 0.0106 0.0060 'International Tables Vol C Tables 4.2.6.8 and 6.1.1.4'
S S 0.1246 0.1234 'International Tables Vol C Tables 4.2.6.8 and 6.1.1.4'

loop_
_geom_angle_atom_site_label_1
_geom_angle_atom_site_label_2
_geom_angle_atom_site_label_3
_geom_angle
_geom_angle_site_symmetry_1
_geom_angle_site_symmetry_3
O6' Eu1 O3 83.9(5) 7_646 .
O6' Eu1 O5' 127.2(8) 7_646 .
O3 Eu1 O5' 79.5(3) . .
O6' Eu1 O10 143.6(6) 7_646 .
O3 Eu1 O10 69.99(18) . .
O5' Eu1 O10 73.5(7) . .
O6' Eu1 O4 70.5(6) 7_646 7_646
O3 Eu1 O4 124.57(10) . 7_646
O5' Eu1 O4 78.8(5) . 7_646
O10 Eu1 O4 145.49(17) . 7_646
O6' Eu1 O5 140.0(8) 7_646 .
O3 Eu1 O5 80.9(2) . .
O5' Eu1 O5 13.19(19) . .
O10 Eu1 O5 61.4(7) . .
O4 Eu1 O5 88.4(6) 7_646 .
O6' Eu1 O6 12.5(2) 7_646 7_646
O3 Eu1 O6 73.3(5) . 7_646
O5' Eu1 O6 129.2(7) . 7_646
O10 Eu1 O6 131.3(6) . 7_646
O4 Eu1 O6 82.5(6) 7_646 7_646
O5 Eu1 O6 140.6(6) . 7_646
O6' Eu1 O9 132.9(5) 7_646 .
O3 Eu1 O9 143.25(10) . .
O5' Eu1 O9 76.4(5) . .
O10 Eu1 O9 76.74(18) . .
O4 Eu1 O9 77.13(11) 7_646 .
O5 Eu1 O9 69.6(4) . .
O6 Eu1 O9 143.1(5) 7_646 .
O6' Eu1 O2 70.8(4) 7_646 6
O3 Eu1 O2 137.69(10) . 6
O5' Eu1 O2 142.8(3) . 6
O10 Eu1 O2 112.46(18) . 6
O4 Eu1 O2 78.66(10) 7_646 6
O5 Eu1 O2 139.3(3) . 6
O6 Eu1 O2 76.2(3) 7_646 6
O9 Eu1 O2 69.91(11) . 6
O6' Eu1 O10' 139.6(5) 7_646 .
O3 Eu1 O10' 84.61(16) . .
O5' Eu1 O10' 88.2(7) . .
O10 Eu1 O10' 19.35(18) . .
O4 Eu1 O10' 144.19(17) 7_646 .
O5 Eu1 O10' 75.2(8) . .
O6 Eu1 O10' 129.8(5) 7_646 .
O9 Eu1 O10' 67.38(16) . .
O2 Eu1 O10' 93.13(16) 6 .
O6' Eu1 O1 74.1(4) 7_646 6
O3 Eu1 O1 90.25(11) . 6
O5' Eu1 O1 154.4(7) . 6
O10 Eu1 O1 80.99(17) . 6
O4 Eu1 O1 125.57(10) 7_646 6
O5 Eu1 O1 142.2(7) . 6
O6 Eu1 O1 68.1(4) 7_646 6
O9 Eu1 O1 99.72(11) . 6
O2 Eu1 O1 50.97(9) 6 6
O10' Eu1 O1 67.40(15) . 6
O6' Eu1 O3 67.4(3) 7_646 7_646
O3 Eu1 O3 75.15(10) . 7_646
O5' Eu1 O3 60.0(8) . 7_646
O10 Eu1 O3 125.65(17) . 7_646
O4 Eu1 O3 49.85(10) 7_646 7_646
O5 Eu1 O3 73.1(7) . 7_646
O6 Eu1 O3 71.8(3) 7_646 7_646
O9 Eu1 O3 114.46(10) . 7_646
O2 Eu1 O3 121.41(10) 6 7_646
O10' Eu1 O3 144.54(15) . 7_646
O1 Eu1 O3 139.81(10) 6 7_646
O12 Co2 O12 173.17(15) . 2_655
O12 Co2 O11 86.58(8) . .
O12 Co2 O11 86.58(8) 2_655 .
O12 Co2 O13 93.42(8) . .
O12 Co2 O13 93.42(8) 2_655 .
O11 Co2 O13 180.000(1) . .
O12 Co2 N1 88.03(11) . 2_655
O12 Co2 N1 91.91(11) 2_655 2_655
O11 Co2 N1 89.48(8) . 2_655
O13 Co2 N1 90.52(8) . 2_655
O12 Co2 N1 91.91(11) . .
O12 Co2 N1 88.03(11) 2_655 .
O11 Co2 N1 89.48(8) . .
O13 Co2 N1 90.52(8) . .
N1 Co2 N1 178.97(17) 2_655 .
O6 S3 O8 117.9(11) . .
O6 S3 O7' 91.0(5) . .
O8 S3 O7' 116.4(7) . .
O6 S3 O5 116.1(11) . .
O8 S3 O5 100.3(12) . .
O7' S3 O5 116.3(8) . .
O6 S3 O5' 97.3(13) . .
O8 S3 O5' 119.9(10) . .
O7' S3 O5' 109.3(6) . .
O5 S3 O5' 21.3(3) . .
O6 S3 O7 113.6(5) . .
O8 S3 O7 102.2(7) . .
O7' S3 O7 22.6(3) . .
O5 S3 O7 104.7(7) . .
O5' S3 O7 105.9(5) . .
O6 S3 O6' 18.2(7) . .
O8 S3 O6' 100.1(7) . .
O7' S3 O6' 103.9(7) . .
O5 S3 O6' 119.2(8) . .
O5' S3 O6' 104.6(11) . .
O7 S3 O6' 125.4(7) . .
C9 O4 Eu1 102.8(2) . 7_646
C8 O1 Eu1 92.7(2) . 6_556
C9 O3 Eu1 168.3(3) . .
C9 O3 Eu1 86.0(2) . 7_646
Eu1 O3 Eu1 104.85(10) . 7_646
N1 C1 N2 113.6(3) . .
S3 O5' Eu1 138.7(6) . .
C1 N2 C2 107.1(3) . .
C8 O2 Eu1 96.3(2) . 6_556
C1 N1 C3 104.4(3) . .
C1 N1 Co2 119.9(3) . .
C3 N1 Co2 132.7(2) . .
N2 C2 C7 131.7(3) . .
N2 C2 C3 105.6(3) . .
C7 C2 C3 122.8(3) . .
C2 C3 C4 120.2(3) . .
C2 C3 N1 109.4(3) . .
C4 C3 N1 130.4(3) . .
C7 C6 C5 120.7(3) . .
C7 C6 C8 117.2(3) . .
C5 C6 C8 121.8(3) . .
O4 C9 O3 121.2(4) . .
O4 C9 C5 118.3(3) . .
O3 C9 C5 120.5(4) . .
O4 C9 Eu1 52.77(19) . 7_646
O3 C9 Eu1 68.6(2) . 7_646
C5 C9 Eu1 168.2(3) . 7_646
S3 O6' Eu1 135.0(9) . 7_646
C5 C4 C3 117.7(3) . .
C4 C5 C6 121.2(3) . .
C4 C5 C9 118.8(3) . .
C6 C5 C9 119.6(3) . .
O2 C8 O1 120.1(4) . .
O2 C8 C6 118.5(3) . .
O1 C8 C6 121.3(3) . .
O2 C8 Eu1 58.3(2) . 6_556
O1 C8 Eu1 61.8(2) . 6_556
C6 C8 Eu1 175.3(2) . 6_556
C2 C7 C6 117.3(3) . .
S3 O5 Eu1 132.6(9) . .
S3 O6 Eu1 145.8(6) . 7_646

loop_
_geom_bond_atom_site_label_1
_geom_bond_atom_site_label_2
_geom_bond_distance
_geom_bond_site_symmetry_2
Eu1 O6' 2.331(12) 7_646
Eu1 O3 2.337(3) .
Eu1 O5' 2.355(10) .
Eu1 O10 2.399(6) .
Eu1 O4 2.421(3) 7_646
Eu1 O5 2.438(11) .
Eu1 O6 2.454(12) 7_646
Eu1 O9 2.462(3) .
Eu1 O2 2.469(3) 6
Eu1 O10' 2.474(6) .
Eu1 O1 2.544(3) 6
Eu1 O3 2.768(3) 7_646
Co2 O12 2.090(3) .
Co2 O12 2.090(3) 2_655
Co2 O11 2.101(4) .
Co2 O13 2.112(4) .
Co2 N1 2.117(3) 2_655
Co2 N1 2.117(3) .
S3 O6 1.359(12) .
S3 O8 1.446(3) .
S3 O7' 1.466(10) .
S3 O5 1.501(11) .
S3 O5' 1.508(11) .
S3 O7 1.528(12) .
S3 O6' 1.618(18) .
O4 C9 1.258(5) .
O4 Eu1 2.421(3) 7_646
O1 C8 1.246(4) .
O1 Eu1 2.544(3) 6_556
O3 C9 1.278(5) .
O3 Eu1 2.768(3) 7_646
C1 N1 1.323(4) .
C1 N2 1.348(5) .
N2 C2 1.386(4) .
O2 C8 1.245(5) .
O2 Eu1 2.469(3) 6_556
N1 C3 1.406(5) .
C2 C7 1.387(5) .
C2 C3 1.397(5) .
C3 C4 1.398(5) .
C6 C7 1.388(5) .
C6 C5 1.419(5) .
C6 C8 1.508(5) .
C9 C5 1.493(5) .
C9 Eu1 2.965(4) 7_646
O6' Eu1 2.331(12) 7_646
C4 C5 1.395(5) .
C8 Eu1 2.885(4) 6_556
O6 Eu1 2.454(12) 7_646
